data_7219271
loop_
_publ_author_name
'Singh, Udai P.'
'Tomar, Kapil'
'Kashyap, Sujata'

_publ_section_title
;
 Supramolecular assemblies of benzene-1,3,5-tricarboxylic acid and
 3,5-substituted pyrazoles: formation and structural analysis
;
_journal_issue 6
_journal_name_full CrystEngComm
_journal_page_first 1421
_journal_paper_doi 10.1039/C4CE02117G
_journal_volume 17
_journal_year 2015
_chemical_formula_moiety 'C10 H10 N2, C9 H6 O6'
_chemical_formula_sum 'C19 H16 N2 O6'
_chemical_formula_weight 368.34
_chemical_name_systematic
; 
 ? 
;
_space_group_IT_number 14
_symmetry_cell_setting monoclinic
_symmetry_space_group_name_Hall '-P 2ybc'
_symmetry_space_group_name_H-M 'P 1 21/c 1'
_atom_sites_solution_hydrogens geom
_atom_sites_solution_primary direct
_atom_sites_solution_secondary difmap
_audit_creation_method SHELXL-97
_audit_update_record
;
2014-10-21 deposited with the CCDC.
2014-12-22 downloaded from the CCDC.
;
_cell_angle_alpha 90.00
_cell_angle_beta 107.856(16)
_cell_angle_gamma 90.00
_cell_formula_units_Z 8
_cell_length_a 9.525(3)
_cell_length_b 27.883(9)
_cell_length_c 13.755(4)
_cell_measurement_reflns_used 108
_cell_measurement_temperature 273(2)
_cell_measurement_theta_max 28.45
_cell_measurement_theta_min 2.78
_cell_volume 3477.2(19)
_computing_cell_refinement 'Bruker Kappa Apex'
_computing_data_collection 'Bruker Kappa Apex'
_computing_data_reduction 'Bruker SAINT'
_computing_molecular_graphics 'Bruker SHELXTL'
_computing_publication_material 'Bruker SHELXTL'
_computing_structure_refinement 'SHELXL-97 (Sheldrick, 2008)'
_computing_structure_solution 'SHELXS-97 (Sheldrick, 2008)'
_diffrn_ambient_temperature 273(2)
_diffrn_measured_fraction_theta_full 0.962
_diffrn_measured_fraction_theta_max 0.962
_diffrn_measurement_device_type 'CCD area detector'
_diffrn_measurement_method 'phi omega scans'
_diffrn_radiation_monochromator graphite
_diffrn_radiation_source 'fine-focus sealed tube'
_diffrn_radiation_type MoK\a
_diffrn_radiation_wavelength 0.71073
_diffrn_reflns_av_R_equivalents 0.0609
_diffrn_reflns_av_sigmaI/netI 0.0729
_diffrn_reflns_limit_h_max 9
_diffrn_reflns_limit_h_min -11
_diffrn_reflns_limit_k_max 33
_diffrn_reflns_limit_k_min -32
_diffrn_reflns_limit_l_max 16
_diffrn_reflns_limit_l_min -11
_diffrn_reflns_number 24658
_diffrn_reflns_theta_full 25.00
_diffrn_reflns_theta_max 25.00
_diffrn_reflns_theta_min 1.46
_exptl_absorpt_coefficient_mu 0.106
_exptl_absorpt_correction_T_max 0.982
_exptl_absorpt_correction_T_min 0.976
_exptl_absorpt_correction_type multi-scan
_exptl_absorpt_process_details '(SADABS; Bruker, 2000)'
_exptl_crystal_colour colorless
_exptl_crystal_density_diffrn 1.407
_exptl_crystal_density_method 'not measured'
_exptl_crystal_description block
_exptl_crystal_F_000 1536.0
_exptl_crystal_size_max 0.23
_exptl_crystal_size_mid 0.19
_exptl_crystal_size_min 0.17
_refine_diff_density_max 0.579
_refine_diff_density_min -0.474
_refine_diff_density_rms 0.186
_refine_ls_extinction_coef 0.0094(11)
_refine_ls_extinction_expression Fc^*^=kFc[1+0.001xFc^2^\l^3^/sin(2\q)]^-1/4^
_refine_ls_extinction_method SHELXL
_refine_ls_goodness_of_fit_ref 0.940
_refine_ls_hydrogen_treatment constr
_refine_ls_matrix_type full
_refine_ls_number_parameters 496
_refine_ls_number_reflns 6129
_refine_ls_number_restraints 0
_refine_ls_restrained_S_all 0.940
_refine_ls_R_factor_all 0.1193
_refine_ls_R_factor_gt 0.0594
_refine_ls_shift/su_max 0.009
_refine_ls_shift/su_mean 0.000
_refine_ls_structure_factor_coef Fsqd
_refine_ls_weighting_details 'calc w=1/[\s^2^(Fo^2^)+(0.1000P)^2^+0.0000P] where P=(Fo^2^+2Fc^2^)/3'
_refine_ls_weighting_scheme calc
_refine_ls_wR_factor_gt 0.1354
_refine_ls_wR_factor_ref 0.1713
_reflns_number_gt 3321
_reflns_number_total 6129
_reflns_threshold_expression >2sigma(I)
_cod_data_source_file c4ce02117g2.cif
_cod_data_source_block ups481kt_8
_cod_depositor_comments 'Adding full bibliography for 7219268--7219274.cif.'
_cod_original_sg_symbol_H-M 'P 21/c'
_cod_database_code 7219271

loop_
_symmetry_equiv_pos_as_xyz
'x, y, z'
'-x, y+1/2, -z+1/2'
'-x, -y, -z'
'x, -y-1/2, z-1/2'

loop_
_atom_site_label
_atom_site_type_symbol
_atom_site_fract_x
_atom_site_fract_y
_atom_site_fract_z
_atom_site_U_iso_or_equiv
_atom_site_adp_type
_atom_site_occupancy
_atom_site_symmetry_multiplicity
_atom_site_calc_flag
_atom_site_refinement_flags
O1 O 0.0200(2) 0.31316(7) 0.46340(17) 0.0503(6) Uani 1 1 d .
H1 H -0.0080 0.3003 0.5078 0.075 Uiso 1 1 calc R
O2 O 0.0727(3) 0.23830(7) 0.43298(17) 0.0568(7) Uani 1 1 d .
O3 O 0.3139(2) 0.20919(7) 0.17427(16) 0.0470(6) Uani 1 1 d .
H3 H 0.3457 0.1923 0.1370 0.070 Uiso 1 1 calc R
O4 O 0.4168(2) 0.26683(7) 0.10781(16) 0.0516(6) Uani 1 1 d .
O5 O 0.3489(2) 0.43634(7) 0.21838(16) 0.0501(6) Uani 1 1 d .
O6 O 0.1881(2) 0.44736(7) 0.30579(17) 0.0514(6) Uani 1 1 d .
H6 H 0.2103 0.4755 0.3008 0.077 Uiso 1 1 calc R
O7 O 0.5277(3) 0.17452(7) 0.48839(16) 0.0500(6) Uani 1 1 d .
H7 H 0.4928 0.1904 0.5255 0.075 Uiso 1 1 calc R
O8 O 0.5756(3) 0.24643(8) 0.43751(18) 0.0664(7) Uani 1 1 d .
O9 O 0.7931(2) 0.04045(7) 0.21263(17) 0.0578(7) Uani 1 1 d .
O10 O 0.6668(3) 0.03071(7) 0.32419(17) 0.0528(6) Uani 1 1 d .
H10 H 0.6654 0.0029 0.3047 0.079 Uiso 1 1 calc R
O11 O 0.8224(3) 0.26522(7) 0.18424(16) 0.0513(6) Uani 1 1 d .
H11 H 0.8574 0.2809 0.1467 0.077 Uiso 1 1 calc R
O12 O 0.9070(3) 0.20349(8) 0.11554(17) 0.0576(7) Uani 1 1 d .
N1 N -0.0991(3) 0.33570(8) 0.08818(17) 0.0379(6) Uani 1 1 d .
N2 N -0.0097(2) 0.34261(8) 0.02946(17) 0.0356(6) Uani 1 1 d .
H2 H 0.0252 0.3196 0.0020 0.043 Uiso 1 1 calc R
N3 N 0.5022(3) 0.16798(8) 0.01428(17) 0.0375(6) Uani 1 1 d .
H3A H 0.5198 0.1981 0.0106 0.045 Uiso 1 1 calc R
N4 N 0.4073(3) 0.15054(8) 0.06084(17) 0.0352(6) Uani 1 1 d .
C1 C 0.2119(3) 0.26996(10) 0.2906(2) 0.0320(7) Uani 1 1 d .
H1B H 0.2015 0.2370 0.2969 0.038 Uiso 1 1 calc R
C2 C 0.2860(3) 0.28733(9) 0.22548(19) 0.0288(7) Uani 1 1 d .
C3 C 0.3035(3) 0.33664(10) 0.2176(2) 0.0337(7) Uani 1 1 d .
H3B H 0.3545 0.3486 0.1750 0.040 Uiso 1 1 calc R
C4 C 0.2446(3) 0.36806(10) 0.2734(2) 0.0320(7) Uani 1 1 d .
C5 C 0.1683(3) 0.35049(9) 0.3371(2) 0.0317(7) Uani 1 1 d .
H5 H 0.1276 0.3717 0.3733 0.038 Uiso 1 1 calc R
C6 C 0.1526(3) 0.30125(9) 0.3470(2) 0.0295(7) Uani 1 1 d .
C7 C 0.0788(3) 0.28067(11) 0.4180(2) 0.0343(7) Uani 1 1 d .
C8 C 0.3454(3) 0.25402(10) 0.1629(2) 0.0337(7) Uani 1 1 d .
C9 C 0.2624(3) 0.42061(10) 0.2654(2) 0.0336(7) Uani 1 1 d .
C10 C 0.7235(3) 0.10969(9) 0.2861(2) 0.0314(7) Uani 1 1 d .
C11 C 0.6564(3) 0.12972(9) 0.3533(2) 0.0333(7) Uani 1 1 d .
H11A H 0.6160 0.1100 0.3923 0.040 Uiso 1 1 calc R
C12 C 0.6497(3) 0.17920(10) 0.3620(2) 0.0322(7) Uani 1 1 d .
C13 C 0.7102(3) 0.20815(10) 0.3028(2) 0.0340(7) Uani 1 1 d .
H13 H 0.7044 0.2413 0.3078 0.041 Uiso 1 1 calc R
C14 C 0.7790(3) 0.18864(10) 0.2363(2) 0.0300(7) Uani 1 1 d .
C15 C 0.7857(3) 0.13926(10) 0.2286(2) 0.0341(7) Uani 1 1 d .
H15 H 0.8321 0.1257 0.1848 0.041 Uiso 1 1 calc R
C16 C 0.7288(3) 0.05699(10) 0.2743(2) 0.0359(7) Uani 1 1 d .
C17 C 0.5810(3) 0.20357(11) 0.4322(2) 0.0375(7) Uani 1 1 d .
C18 C 0.8426(3) 0.21973(10) 0.1721(2) 0.0363(7) Uani 1 1 d .
C19 C -0.2239(4) 0.38648(13) 0.1827(3) 0.0650(11) Uani 1 1 d .
H19A H -0.2282 0.3572 0.2182 0.098 Uiso 1 1 calc R
H19B H -0.3214 0.3953 0.1416 0.098 Uiso 1 1 calc R
H19C H -0.1835 0.4114 0.2314 0.098 Uiso 1 1 calc R
C20 C -0.1282(3) 0.37957(11) 0.1158(2) 0.0409(8) Uani 1 1 d .
C21 C -0.0576(3) 0.41356(10) 0.0737(2) 0.0408(8) Uani 1 1 d .
H21 H -0.0612 0.4466 0.0812 0.049 Uiso 1 1 calc R
C22 C 0.0188(3) 0.38925(10) 0.0188(2) 0.0339(7) Uani 1 1 d .
C23 C 0.1177(3) 0.40584(10) -0.0377(2) 0.0369(7) Uani 1 1 d .
C24 C 0.1728(4) 0.45221(11) -0.0225(2) 0.0521(9) Uani 1 1 d .
H24 H 0.1423 0.4728 0.0203 0.063 Uiso 1 1 calc R
C25 C 0.2721(4) 0.46826(13) -0.0700(3) 0.0664(11) Uani 1 1 d .
H25 H 0.3086 0.4994 -0.0586 0.080 Uiso 1 1 calc R
C26 C 0.3173(4) 0.43848(15) -0.1341(3) 0.0686(11) Uani 1 1 d .
H26 H 0.3843 0.4493 -0.1660 0.082 Uiso 1 1 calc R
C27 C 0.2631(4) 0.39269(14) -0.1508(3) 0.0623(10) Uani 1 1 d .
H27 H 0.2934 0.3724 -0.1942 0.075 Uiso 1 1 calc R
C28 C 0.1632(4) 0.37654(12) -0.1032(2) 0.0507(9) Uani 1 1 d .
H28 H 0.1263 0.3455 -0.1155 0.061 Uiso 1 1 calc R
C29 C 0.6695(4) 0.14419(12) -0.0855(3) 0.0582(10) Uani 1 1 d .
H29A H 0.6945 0.1776 -0.0794 0.087 Uiso 1 1 calc R
H29B H 0.6230 0.1364 -0.1560 0.087 Uiso 1 1 calc R
H29C H 0.7576 0.1254 -0.0593 0.087 Uiso 1 1 calc R
C30 C 0.5661(3) 0.13354(11) -0.0256(2) 0.0388(8) Uani 1 1 d .
C31 C 0.5117(3) 0.09132(11) -0.0017(2) 0.0403(8) Uani 1 1 d .
H31 H 0.5363 0.0607 -0.0175 0.048 Uiso 1 1 calc R
C32 C 0.4131(3) 0.10282(10) 0.0508(2) 0.0334(7) Uani 1 1 d .
C33 C 0.3147(3) 0.07022(10) 0.0843(2) 0.0374(8) Uani 1 1 d .
C34 C 0.3559(4) 0.02306(11) 0.1080(2) 0.0536(9) Uani 1 1 d .
H34 H 0.4481 0.0127 0.1067 0.064 Uiso 1 1 calc R
C35 C 0.2630(5) -0.00866(13) 0.1335(3) 0.0726(12) Uani 1 1 d .
H35 H 0.2932 -0.0402 0.1499 0.087 Uiso 1 1 calc R
C36 C 0.1260(5) 0.00562(14) 0.1349(3) 0.0739(12) Uani 1 1 d .
H36 H 0.0626 -0.0162 0.1510 0.089 Uiso 1 1 calc R
C37 C 0.0831(4) 0.05241(14) 0.1126(3) 0.0655(11) Uani 1 1 d .
H37 H -0.0094 0.0624 0.1140 0.079 Uiso 1 1 calc R
C38 C 0.1771(4) 0.08463(11) 0.0880(2) 0.0491(9) Uani 1 1 d .
H38 H 0.1478 0.1163 0.0738 0.059 Uiso 1 1 calc R

loop_
_atom_site_aniso_label
_atom_site_aniso_U_11
_atom_site_aniso_U_22
_atom_site_aniso_U_33
_atom_site_aniso_U_23
_atom_site_aniso_U_13
_atom_site_aniso_U_12
O1 0.0739(16) 0.0333(12) 0.0642(15) 0.0005(10) 0.0517(13) 0.0006(11)
O2 0.0917(18) 0.0261(13) 0.0748(16) 0.0059(11) 0.0584(14) -0.0029(12)
O3 0.0719(15) 0.0243(12) 0.0628(15) -0.0072(10) 0.0475(12) -0.0019(11)
O4 0.0787(16) 0.0360(13) 0.0614(14) 0.0011(10) 0.0531(13) -0.0036(11)
O5 0.0681(15) 0.0319(12) 0.0638(15) 0.0062(10) 0.0404(13) -0.0049(11)
O6 0.0754(16) 0.0208(12) 0.0691(15) -0.0024(11) 0.0383(13) -0.0003(11)
O7 0.0758(16) 0.0319(12) 0.0623(15) -0.0030(10) 0.0509(13) -0.0034(11)
O8 0.116(2) 0.0244(13) 0.0895(18) -0.0024(11) 0.0767(16) 0.0063(13)
O9 0.0894(17) 0.0303(13) 0.0760(16) -0.0008(11) 0.0586(15) 0.0071(12)
O10 0.0823(17) 0.0224(12) 0.0707(15) -0.0027(11) 0.0486(14) -0.0018(12)
O11 0.0787(17) 0.0269(13) 0.0647(15) 0.0039(10) 0.0462(13) -0.0035(11)
O12 0.0868(18) 0.0433(14) 0.0655(15) -0.0003(11) 0.0572(14) -0.0009(12)
N1 0.0512(16) 0.0304(15) 0.0414(14) 0.0017(11) 0.0281(13) -0.0008(12)
N2 0.0476(15) 0.0246(14) 0.0415(14) -0.0004(11) 0.0238(13) 0.0030(11)
N3 0.0499(16) 0.0247(14) 0.0455(15) -0.0031(11) 0.0258(13) -0.0057(12)
N4 0.0486(16) 0.0230(14) 0.0426(14) 0.0001(11) 0.0263(13) -0.0018(11)
C1 0.0384(18) 0.0205(15) 0.0420(17) 0.0027(13) 0.0195(15) -0.0012(13)
C2 0.0366(17) 0.0222(16) 0.0334(16) 0.0012(12) 0.0191(14) 0.0016(13)
C3 0.0409(18) 0.0286(17) 0.0365(16) 0.0030(13) 0.0190(15) 0.0011(14)
C4 0.0375(17) 0.0237(16) 0.0375(17) 0.0014(12) 0.0156(15) -0.0009(13)
C5 0.0397(18) 0.0236(16) 0.0356(16) -0.0008(12) 0.0171(15) 0.0027(13)
C6 0.0364(17) 0.0226(16) 0.0352(16) 0.0009(12) 0.0195(14) 0.0007(12)
C7 0.0431(19) 0.0277(18) 0.0385(17) -0.0031(13) 0.0218(15) -0.0003(14)
C8 0.0402(18) 0.0259(17) 0.0410(18) 0.0019(13) 0.0214(16) -0.0002(13)
C9 0.0445(19) 0.0243(17) 0.0363(17) 0.0019(13) 0.0185(16) 0.0007(14)
C10 0.0386(17) 0.0236(15) 0.0359(16) 0.0001(12) 0.0172(14) 0.0019(13)
C11 0.0414(19) 0.0248(16) 0.0378(16) 0.0039(13) 0.0184(15) -0.0001(13)
C12 0.0372(18) 0.0283(17) 0.0354(16) -0.0012(12) 0.0174(15) 0.0010(13)
C13 0.0421(18) 0.0224(15) 0.0414(17) -0.0009(13) 0.0183(15) 0.0001(13)
C14 0.0367(17) 0.0247(16) 0.0339(16) -0.0009(12) 0.0185(14) 0.0012(13)
C15 0.0435(19) 0.0307(17) 0.0355(16) -0.0024(12) 0.0230(15) 0.0034(14)
C16 0.0445(19) 0.0262(17) 0.0446(18) 0.0006(13) 0.0248(16) -0.0014(14)
C17 0.0465(19) 0.0287(18) 0.0444(18) -0.0003(14) 0.0243(16) -0.0015(15)
C18 0.046(2) 0.0301(18) 0.0391(17) -0.0014(13) 0.0229(16) -0.0015(14)
C19 0.093(3) 0.050(2) 0.073(2) -0.0092(18) 0.058(2) -0.004(2)
C20 0.055(2) 0.0318(18) 0.0439(18) -0.0007(14) 0.0274(17) 0.0036(15)
C21 0.057(2) 0.0232(16) 0.0477(19) 0.0016(13) 0.0242(17) 0.0019(15)
C22 0.0418(18) 0.0255(16) 0.0357(16) 0.0017(13) 0.0140(15) 0.0020(14)
C23 0.0402(19) 0.0338(18) 0.0396(17) 0.0089(14) 0.0167(15) 0.0027(14)
C24 0.065(2) 0.040(2) 0.057(2) 0.0064(16) 0.0281(19) -0.0047(18)
C25 0.073(3) 0.046(2) 0.090(3) 0.017(2) 0.039(2) -0.008(2)
C26 0.063(3) 0.071(3) 0.087(3) 0.035(2) 0.046(2) 0.009(2)
C27 0.072(3) 0.061(3) 0.068(2) 0.0139(19) 0.043(2) 0.014(2)
C28 0.061(2) 0.044(2) 0.058(2) 0.0078(16) 0.0337(19) 0.0034(17)
C29 0.065(2) 0.048(2) 0.078(3) -0.0084(18) 0.048(2) -0.0080(18)
C30 0.0428(19) 0.0371(19) 0.0430(18) -0.0058(14) 0.0226(16) -0.0012(15)
C31 0.053(2) 0.0256(17) 0.0499(19) -0.0029(14) 0.0274(17) 0.0017(15)
C32 0.0438(19) 0.0251(17) 0.0362(16) -0.0016(12) 0.0196(15) 0.0017(14)
C33 0.051(2) 0.0279(17) 0.0398(17) -0.0031(13) 0.0240(16) -0.0018(15)
C34 0.075(2) 0.0252(18) 0.076(2) 0.0008(16) 0.045(2) -0.0018(17)
C35 0.109(3) 0.033(2) 0.100(3) 0.002(2) 0.067(3) -0.005(2)
C36 0.098(3) 0.046(3) 0.097(3) -0.004(2) 0.058(3) -0.026(2)
C37 0.060(2) 0.066(3) 0.084(3) 0.007(2) 0.043(2) -0.003(2)
C38 0.059(2) 0.040(2) 0.055(2) 0.0074(16) 0.0273(19) 0.0012(17)

loop_
_atom_type_symbol
_atom_type_description
_atom_type_scat_dispersion_real
_atom_type_scat_dispersion_imag
_atom_type_scat_source
C C 0.0033 0.0016 'International Tables Vol C Tables 4.2.6.8 and 6.1.1.4'
H H 0.0000 0.0000 'International Tables Vol C Tables 4.2.6.8 and 6.1.1.4'
N N 0.0061 0.0033 'International Tables Vol C Tables 4.2.6.8 and 6.1.1.4'
O O 0.0106 0.0060 'International Tables Vol C Tables 4.2.6.8 and 6.1.1.4'

loop_
_geom_angle_atom_site_label_1
_geom_angle_atom_site_label_2
_geom_angle_atom_site_label_3
_geom_angle
C7 O1 H1 109.5
C8 O3 H3 109.5
C9 O6 H6 109.5
C17 O7 H7 109.5
C16 O10 H10 109.5
C18 O11 H11 109.5
C20 N1 N2 105.2(2)
C22 N2 N1 112.8(2)
C22 N2 H2 123.6
N1 N2 H2 123.6
C30 N3 N4 113.0(2)
C30 N3 H3A 123.5
N4 N3 H3A 123.5
C32 N4 N3 104.7(2)
C2 C1 C6 120.9(2)
C2 C1 H1B 119.6
C6 C1 H1B 119.6
C1 C2 C3 119.4(2)
C1 C2 C8 120.9(2)
C3 C2 C8 119.6(2)
C4 C3 C2 120.0(3)
C4 C3 H3B 120.0
C2 C3 H3B 120.0
C5 C4 C3 120.2(3)
C5 C4 C9 119.3(3)
C3 C4 C9 120.4(3)
C4 C5 C6 120.2(3)
C4 C5 H5 119.9
C6 C5 H5 119.9
C5 C6 C1 119.2(2)
C5 C6 C7 122.2(2)
C1 C6 C7 118.6(2)
O2 C7 O1 122.9(3)
O2 C7 C6 123.4(3)
O1 C7 C6 113.7(2)
O4 C8 O3 123.2(3)
O4 C8 C2 124.1(3)
O3 C8 C2 112.7(2)
O6 C9 O5 123.8(3)
O6 C9 C4 117.2(3)
O5 C9 C4 119.1(3)
C11 C10 C15 120.0(2)
C11 C10 C16 120.6(3)
C15 C10 C16 119.3(3)
C12 C11 C10 119.9(3)
C12 C11 H11A 120.1
C10 C11 H11A 120.1
C13 C12 C11 119.2(3)
C13 C12 C17 117.3(2)
C11 C12 C17 123.4(3)
C12 C13 C14 121.5(3)
C12 C13 H13 119.3
C14 C13 H13 119.3
C15 C14 C13 118.8(3)
C15 C14 C18 119.8(2)
C13 C14 C18 121.4(2)
C14 C15 C10 120.5(3)
C14 C15 H15 119.7
C10 C15 H15 119.7
O10 C16 O9 123.4(3)
O10 C16 C10 118.5(3)
O9 C16 C10 118.2(3)
O8 C17 O7 122.9(3)
O8 C17 C12 122.0(3)
O7 C17 C12 115.1(2)
O12 C18 O11 124.6(3)
O12 C18 C14 122.6(3)
O11 C18 C14 112.8(2)
C20 C19 H19A 109.5
C20 C19 H19B 109.5
H19A C19 H19B 109.5
C20 C19 H19C 109.5
H19A C19 H19C 109.5
H19B C19 H19C 109.5
N1 C20 C21 109.7(3)
N1 C20 C19 120.9(3)
C21 C20 C19 129.4(3)
C22 C21 C20 107.4(3)
C22 C21 H21 126.3
C20 C21 H21 126.3
N2 C22 C21 104.9(2)
N2 C22 C23 123.1(3)
C21 C22 C23 131.9(3)
C28 C23 C24 118.0(3)
C28 C23 C22 122.7(3)
C24 C23 C22 119.3(3)
C25 C24 C23 121.0(3)
C25 C24 H24 119.5
C23 C24 H24 119.5
C26 C25 C24 120.2(3)
C26 C25 H25 119.9
C24 C25 H25 119.9
C25 C26 C27 119.7(3)
C25 C26 H26 120.1
C27 C26 H26 120.1
C26 C27 C28 120.1(4)
C26 C27 H27 120.0
C28 C27 H27 120.0
C23 C28 C27 121.0(3)
C23 C28 H28 119.5
C27 C28 H28 119.5
C30 C29 H29A 109.5
C30 C29 H29B 109.5
H29A C29 H29B 109.5
C30 C29 H29C 109.5
H29A C29 H29C 109.5
H29B C29 H29C 109.5
N3 C30 C31 105.4(3)
N3 C30 C29 122.8(3)
C31 C30 C29 131.8(3)
C30 C31 C32 107.1(3)
C30 C31 H31 126.5
C32 C31 H31 126.5
N4 C32 C31 109.8(3)
N4 C32 C33 121.9(3)
C31 C32 C33 128.0(3)
C34 C33 C38 118.0(3)
C34 C33 C32 119.9(3)
C38 C33 C32 122.0(3)
C35 C34 C33 121.0(3)
C35 C34 H34 119.5
C33 C34 H34 119.5
C36 C35 C34 120.6(3)
C36 C35 H35 119.7
C34 C35 H35 119.7
C35 C36 C37 119.5(3)
C35 C36 H36 120.3
C37 C36 H36 120.3
C36 C37 C38 120.1(3)
C36 C37 H37 120.0
C38 C37 H37 120.0
C37 C38 C33 120.8(3)
C37 C38 H38 119.6
C33 C38 H38 119.6

loop_
_geom_bond_atom_site_label_1
_geom_bond_atom_site_label_2
_geom_bond_distance
O1 C7 1.319(3)
O1 H1 0.8200
O2 C7 1.204(3)
O3 C8 1.306(3)
O3 H3 0.8200
O4 C8 1.217(3)
O5 C9 1.271(3)
O6 C9 1.268(3)
O6 H6 0.8200
O7 C17 1.323(3)
O7 H7 0.8200
O8 C17 1.199(3)
O9 C16 1.274(3)
O10 C16 1.268(3)
O10 H10 0.8200
O11 C18 1.301(3)
O11 H11 0.8200
O12 C18 1.216(3)
N1 C20 1.335(4)
N1 N2 1.356(3)
N2 C22 1.346(3)
N2 H2 0.8600
N3 C30 1.341(3)
N3 N4 1.349(3)
N3 H3A 0.8600
N4 C32 1.340(3)
C1 C2 1.387(4)
C1 C6 1.396(4)
C1 H1B 0.9300
C2 C3 1.393(4)
C2 C8 1.491(4)
C3 C4 1.392(4)
C3 H3B 0.9300
C4 C5 1.387(4)
C4 C9 1.483(4)
C5 C6 1.392(4)
C5 H5 0.9300
C6 C7 1.483(4)
C10 C11 1.392(4)
C10 C15 1.394(4)
C10 C16 1.481(4)
C11 C12 1.388(4)
C11 H11A 0.9300
C12 C13 1.391(4)
C12 C17 1.487(4)
C13 C14 1.388(4)
C13 H13 0.9300
C14 C15 1.384(4)
C14 C18 1.492(4)
C15 H15 0.9300
C19 C20 1.492(4)
C19 H19A 0.9600
C19 H19B 0.9600
C19 H19C 0.9600
C20 C21 1.387(4)
C21 C22 1.378(4)
C21 H21 0.9300
C22 C23 1.467(4)
C23 C28 1.381(4)
C23 C24 1.387(4)
C24 C25 1.379(4)
C24 H24 0.9300
C25 C26 1.372(5)
C25 H25 0.9300
C26 C27 1.370(5)
C26 H26 0.9300
C27 C28 1.385(4)
C27 H27 0.9300
C28 H28 0.9300
C29 C30 1.495(4)
C29 H29A 0.9600
C29 H29B 0.9600
C29 H29C 0.9600
C30 C31 1.366(4)
C31 C32 1.386(4)
C31 H31 0.9300
C32 C33 1.477(4)
C33 C34 1.383(4)
C33 C38 1.387(4)
C34 C35 1.371(4)
C34 H34 0.9300
C35 C36 1.370(5)
C35 H35 0.9300
C36 C37 1.374(5)
C36 H36 0.9300
C37 C38 1.382(4)
C37 H37 0.9300
C38 H38 0.9300
